data_4106874
loop_
_publ_author_name
'Wei Li'
'Xiaohua Liu'
'Xiaoyu Hao'
'Xiaolei Hu'
'Yangyang Chu'
'Weidi Cao'
'Song Qin'
'Changwei Hu'
'Lili Lin'
'Xiaoming Feng'

_publ_section_title
;
 New Electrophilic Addition of \a-Diazoesters with Ketones for
 Enantioselective C-N Bond Formation
;
_journal_name_full 'Journal of the American Chemical Society'
_journal_page_first 15268
_journal_page_last 15271
_journal_paper_doi 10.1021/ja2056159
_journal_volume 133
_journal_year 2011
_chemical_absolute_configuration ad
_chemical_formula_moiety 'C21 H22 N2 O3'
_chemical_formula_sum 'C21 H22 N2 O3'
_chemical_formula_weight 350.41
_chemical_name_systematic
; 
 ? 
;
_space_group_IT_number 19
_symmetry_cell_setting orthorhombic
_symmetry_space_group_name_Hall 'P 2ac 2ab'
_symmetry_space_group_name_H-M 'P 21 21 21'
_atom_sites_solution_hydrogens geom
_atom_sites_solution_primary direct
_atom_sites_solution_secondary difmap
_audit_creation_method SHELXL-97
_cell_angle_alpha 90.00
_cell_angle_beta 90.00
_cell_angle_gamma 90.00
_cell_formula_units_Z 4
_cell_length_a 5.2114(10)
_cell_length_b 18.831(4)
_cell_length_c 19.186(4)
_cell_measurement_reflns_used 13385
_cell_measurement_temperature 173(2)
_cell_measurement_theta_max 68.18
_cell_measurement_theta_min 3.29
_cell_volume 1882.8(7)
_computing_cell_refinement 'Rapid Auto(Rigaku 2001)'
_computing_data_collection 'Rapid Auto(Rigaku 2001)'
_computing_data_reduction 'Rapid Auto(Rigaku 2001)'
_computing_molecular_graphics
;
 Mercury: visualization and analysis of crystal structures, C. F. Macrae,
 P. R. Edgington, P. McCabe, E. Pidcock, G. P. Shields, R. Taylor,
 M. Towler and J. van de Streek, J. Appl. Cryst., 39, 453-457, 2006.
;
_computing_publication_material 'SHELX-97 (Sheldrick, 1997)'
_computing_structure_refinement 'SHELXL-97 (Sheldrick, 1997)'
_computing_structure_solution 'SHELXS-97 (Sheldrick, 1990)'
_diffrn_ambient_temperature 173(2)
_diffrn_measured_fraction_theta_full 0.992
_diffrn_measured_fraction_theta_max 0.993
_diffrn_measurement_device_type 'Rigaku raxis Rapid IP Area Detector'
_diffrn_measurement_method '\w scans'
_diffrn_radiation_monochromator graphite
_diffrn_radiation_source 'rotating anode'
_diffrn_radiation_type CuK\a
_diffrn_radiation_wavelength 1.54178
_diffrn_reflns_av_R_equivalents 0.0297
_diffrn_reflns_av_sigmaI/netI 0.0249
_diffrn_reflns_limit_h_max 6
_diffrn_reflns_limit_h_min -6
_diffrn_reflns_limit_k_max 22
_diffrn_reflns_limit_k_min -21
_diffrn_reflns_limit_l_max 20
_diffrn_reflns_limit_l_min -22
_diffrn_reflns_number 13316
_diffrn_reflns_theta_full 68.18
_diffrn_reflns_theta_max 68.18
_diffrn_reflns_theta_min 3.29
_exptl_absorpt_coefficient_mu 0.671
_exptl_absorpt_correction_T_max 1.0000
_exptl_absorpt_correction_T_min 0.7570
_exptl_absorpt_correction_type multi-scan
_exptl_absorpt_process_details 'ABSCOR by T. Higashi, March, 2001'
_exptl_crystal_colour colorless
_exptl_crystal_density_diffrn 1.236
_exptl_crystal_description block
_exptl_crystal_F_000 744
_exptl_crystal_size_max 0.80
_exptl_crystal_size_mid 0.60
_exptl_crystal_size_min 0.30
_refine_diff_density_max 0.121
_refine_diff_density_min -0.096
_refine_diff_density_rms 0.027
_refine_ls_abs_structure_details 'Flack H D (1983), Acta Cryst. A39, 876-881'
_refine_ls_abs_structure_Flack 0.2(2)
_refine_ls_extinction_coef 0.0043(3)
_refine_ls_extinction_expression Fc^*^=kFc[1+0.001xFc^2^\l^3^/sin(2\q)]^-1/4^
_refine_ls_extinction_method SHELXL
_refine_ls_goodness_of_fit_ref 1.086
_refine_ls_hydrogen_treatment constr
_refine_ls_matrix_type full
_refine_ls_number_parameters 236
_refine_ls_number_reflns 3328
_refine_ls_number_restraints 0
_refine_ls_restrained_S_all 1.086
_refine_ls_R_factor_all 0.0338
_refine_ls_R_factor_gt 0.0310
_refine_ls_shift/su_max 0.001
_refine_ls_shift/su_mean 0.000
_refine_ls_structure_factor_coef Fsqd
_refine_ls_weighting_details 'calc w=1/[\s^2^(Fo^2^)+(0.0307P)^2^+0.3010P] where P=(Fo^2^+2Fc^2^)/3'
_refine_ls_weighting_scheme calc
_refine_ls_wR_factor_gt 0.0723
_refine_ls_wR_factor_ref 0.0770
_reflns_number_gt 3101
_reflns_number_total 3328
_reflns_threshold_expression >2sigma(I)
_cod_data_source_file ja2056159_si_001.cif
_cod_data_source_block a
_cod_original_cell_volume 1882.8(6)
_cod_database_code 4106874

loop_
_symmetry_equiv_pos_as_xyz
'x, y, z'
'-x+1/2, -y, z+1/2'
'-x, y+1/2, -z+1/2'
'x+1/2, -y+1/2, -z'

loop_
_atom_site_label
_atom_site_type_symbol
_atom_site_fract_x
_atom_site_fract_y
_atom_site_fract_z
_atom_site_U_iso_or_equiv
_atom_site_adp_type
_atom_site_occupancy
_atom_site_symmetry_multiplicity
_atom_site_calc_flag
_atom_site_refinement_flags
O1 O 0.1612(2) 0.87842(6) 0.24199(6) 0.0450(3) Uani 1 1 d .
O2 O 0.2673(2) 0.88954(6) 0.35476(6) 0.0486(3) Uani 1 1 d .
O3 O -0.6173(2) 1.15306(6) 0.25892(6) 0.0494(3) Uani 1 1 d .
N1 N -0.1635(2) 0.98365(7) 0.25360(6) 0.0368(3) Uani 1 1 d .
N2 N -0.3603(2) 1.03052(7) 0.25645(6) 0.0398(3) Uani 1 1 d .
H2 H -0.3829 1.0579 0.2938 0.048 Uiso 1 1 d R
C1 C 0.3347(6) 0.79531(13) 0.16318(11) 0.0910(9) Uani 1 1 d .
H1A H 0.4750 0.7619 0.1542 0.136 Uiso 1 1 calc R
H1B H 0.3318 0.8316 0.1266 0.136 Uiso 1 1 calc R
H1C H 0.1711 0.7697 0.1634 0.136 Uiso 1 1 calc R
C2 C 0.3745(4) 0.82992(9) 0.23214(10) 0.0529(5) Uani 1 1 d .
H2A H 0.3776 0.7939 0.2697 0.063 Uiso 1 1 calc R
H2B H 0.5392 0.8561 0.2327 0.063 Uiso 1 1 calc R
C3 C 0.1330(3) 0.90582(8) 0.30529(8) 0.0377(4) Uani 1 1 d .
C4 C -0.0805(3) 0.95720(8) 0.31136(8) 0.0371(4) Uani 1 1 d .
C5 C -0.1894(3) 0.97177(9) 0.38213(8) 0.0408(4) Uani 1 1 d .
H5A H -0.1196 0.9359 0.4148 0.049 Uiso 1 1 calc R
H5B H -0.3774 0.9644 0.3798 0.049 Uiso 1 1 calc R
C6 C -0.1407(3) 1.04477(8) 0.41293(8) 0.0358(4) Uani 1 1 d .
C7 C -0.2916(4) 1.06827(10) 0.46786(10) 0.0490(4) Uani 1 1 d .
H7A H -0.4300 1.0396 0.4836 0.059 Uiso 1 1 calc R
C8 C -0.2441(4) 1.13268(10) 0.50011(11) 0.0589(5) Uani 1 1 d .
H8A H -0.3477 1.1475 0.5381 0.071 Uiso 1 1 calc R
C9 C -0.0477(4) 1.17498(10) 0.47723(10) 0.0559(5) Uani 1 1 d .
H9A H -0.0155 1.2194 0.4990 0.067 Uiso 1 1 calc R
C10 C 0.1013(4) 1.15299(10) 0.42292(11) 0.0596(5) Uani 1 1 d .
H10A H 0.2374 1.1823 0.4069 0.072 Uiso 1 1 calc R
C11 C 0.0560(4) 1.08794(9) 0.39070(9) 0.0485(5) Uani 1 1 d .
H11A H 0.1618 1.0732 0.3530 0.058 Uiso 1 1 calc R
C12 C -0.4236(3) 1.06281(8) 0.18993(8) 0.0350(3) Uani 1 1 d .
H12A H -0.2619 1.0822 0.1693 0.042 Uiso 1 1 calc R
C13 C -0.6057(3) 1.12422(8) 0.20191(8) 0.0347(4) Uani 1 1 d .
C14 C -0.7644(3) 1.14737(8) 0.14192(8) 0.0320(3) Uani 1 1 d .
C15 C -0.9270(3) 1.20610(8) 0.14932(9) 0.0392(4) Uani 1 1 d .
H15A H -0.9305 1.2314 0.1922 0.047 Uiso 1 1 calc R
C16 C -1.0821(4) 1.22763(9) 0.09500(9) 0.0442(4) Uani 1 1 d .
H16A H -1.1934 1.2672 0.1004 0.053 Uiso 1 1 calc R
C17 C -1.0737(3) 1.19093(9) 0.03250(9) 0.0435(4) Uani 1 1 d .
H17A H -1.1795 1.2056 -0.0052 0.052 Uiso 1 1 calc R
C18 C -0.9131(3) 1.13316(8) 0.02438(8) 0.0376(4) Uani 1 1 d .
H18A H -0.9086 1.1089 -0.0190 0.045 Uiso 1 1 calc R
C19 C -0.7577(3) 1.10989(7) 0.07880(8) 0.0306(3) Uani 1 1 d .
C20 C -0.5869(3) 1.04609(8) 0.06998(8) 0.0357(3) Uani 1 1 d .
H20A H -0.4221 1.0611 0.0490 0.043 Uiso 1 1 calc R
H20B H -0.6695 1.0120 0.0377 0.043 Uiso 1 1 calc R
C21 C -0.5346(3) 1.00945(8) 0.13911(8) 0.0376(4) Uani 1 1 d .
H21A H -0.6961 0.9896 0.1580 0.045 Uiso 1 1 calc R
H21B H -0.4120 0.9699 0.1321 0.045 Uiso 1 1 calc R

loop_
_atom_site_aniso_label
_atom_site_aniso_U_11
_atom_site_aniso_U_22
_atom_site_aniso_U_33
_atom_site_aniso_U_23
_atom_site_aniso_U_13
_atom_site_aniso_U_12
O1 0.0530(7) 0.0422(6) 0.0397(6) -0.0006(5) -0.0076(6) 0.0061(5)
O2 0.0555(7) 0.0474(7) 0.0428(7) 0.0098(5) -0.0166(6) -0.0047(6)
O3 0.0628(8) 0.0517(7) 0.0337(6) -0.0102(5) -0.0032(6) 0.0050(6)
N1 0.0386(7) 0.0368(7) 0.0348(7) 0.0029(5) -0.0032(6) -0.0020(6)
N2 0.0430(7) 0.0468(8) 0.0294(7) 0.0013(6) -0.0025(6) 0.0043(6)
C1 0.136(3) 0.0789(16) 0.0583(14) -0.0132(11) -0.0044(15) 0.0511(17)
C2 0.0569(12) 0.0444(10) 0.0572(11) 0.0067(8) -0.0014(10) 0.0097(9)
C3 0.0438(9) 0.0331(8) 0.0363(9) 0.0063(6) -0.0079(8) -0.0107(7)
C4 0.0445(9) 0.0367(8) 0.0301(8) 0.0035(6) -0.0074(7) -0.0088(7)
C5 0.0453(9) 0.0459(9) 0.0313(8) 0.0050(7) -0.0042(7) -0.0105(8)
C6 0.0362(8) 0.0407(8) 0.0305(8) 0.0070(6) -0.0078(7) -0.0020(7)
C7 0.0454(10) 0.0494(10) 0.0522(10) 0.0054(8) 0.0081(9) 0.0016(8)
C8 0.0689(13) 0.0502(11) 0.0575(12) -0.0037(9) 0.0129(11) 0.0123(11)
C9 0.0691(13) 0.0429(10) 0.0558(12) -0.0057(9) -0.0062(11) 0.0025(10)
C10 0.0624(13) 0.0518(11) 0.0646(13) -0.0044(9) 0.0020(12) -0.0206(10)
C11 0.0496(10) 0.0532(10) 0.0428(10) -0.0039(8) 0.0044(8) -0.0145(9)
C12 0.0344(8) 0.0404(8) 0.0301(8) 0.0029(6) -0.0004(7) -0.0007(7)
C13 0.0372(8) 0.0356(8) 0.0313(8) -0.0023(6) 0.0018(7) -0.0056(7)
C14 0.0317(7) 0.0320(7) 0.0323(8) 0.0009(6) 0.0014(7) -0.0033(6)
C15 0.0434(9) 0.0350(8) 0.0394(9) -0.0032(6) 0.0030(8) 0.0007(7)
C16 0.0436(10) 0.0361(8) 0.0531(11) 0.0024(7) 0.0005(9) 0.0072(8)
C17 0.0432(9) 0.0427(9) 0.0446(10) 0.0100(8) -0.0066(9) 0.0003(8)
C18 0.0391(8) 0.0403(9) 0.0333(8) 0.0023(6) -0.0023(7) -0.0033(7)
C19 0.0306(7) 0.0316(8) 0.0295(8) 0.0012(6) 0.0029(7) -0.0037(6)
C20 0.0364(8) 0.0401(8) 0.0307(8) -0.0037(6) 0.0010(7) 0.0026(7)
C21 0.0435(9) 0.0343(8) 0.0349(8) -0.0020(6) -0.0005(7) 0.0038(7)

loop_
_atom_type_symbol
_atom_type_description
_atom_type_scat_dispersion_real
_atom_type_scat_dispersion_imag
_atom_type_scat_source
C C 0.0181 0.0091 'International Tables Vol C Tables 4.2.6.8 and 6.1.1.4'
H H 0.0000 0.0000 'International Tables Vol C Tables 4.2.6.8 and 6.1.1.4'
N N 0.0311 0.0180 'International Tables Vol C Tables 4.2.6.8 and 6.1.1.4'
O O 0.0492 0.0322 'International Tables Vol C Tables 4.2.6.8 and 6.1.1.4'

loop_
_geom_angle_atom_site_label_1
_geom_angle_atom_site_label_2
_geom_angle_atom_site_label_3
_geom_angle
C3 O1 C2 116.63(13)
C4 N1 N2 118.11(13)
N1 N2 C12 114.17(12)
N1 N2 H2 120.7
C12 N2 H2 115.7
C2 C1 H1A 109.5
C2 C1 H1B 109.5
H1A C1 H1B 109.5
C2 C1 H1C 109.5
H1A C1 H1C 109.5
H1B C1 H1C 109.5
O1 C2 C1 106.52(17)
O1 C2 H2A 110.4
C1 C2 H2A 110.4
O1 C2 H2B 110.4
C1 C2 H2B 110.4
H2A C2 H2B 108.6
O2 C3 O1 123.47(16)
O2 C3 C4 122.37(15)
O1 C3 C4 114.15(13)
N1 C4 C3 115.94(14)
N1 C4 C5 125.55(15)
C3 C4 C5 118.45(14)
C4 C5 C6 117.11(14)
C4 C5 H5A 108.0
C6 C5 H5A 108.0
C4 C5 H5B 108.0
C6 C5 H5B 108.0
H5A C5 H5B 107.3
C11 C6 C7 117.99(16)
C11 C6 C5 122.62(15)
C7 C6 C5 119.32(15)
C8 C7 C6 121.18(18)
C8 C7 H7A 119.4
C6 C7 H7A 119.4
C9 C8 C7 120.02(19)
C9 C8 H8A 120.0
C7 C8 H8A 120.0
C10 C9 C8 119.60(18)
C10 C9 H9A 120.2
C8 C9 H9A 120.2
C9 C10 C11 120.64(19)
C9 C10 H10A 119.7
C11 C10 H10A 119.7
C6 C11 C10 120.56(18)
C6 C11 H11A 119.7
C10 C11 H11A 119.7
N2 C12 C13 109.20(12)
N2 C12 C21 112.01(12)
C13 C12 C21 111.42(13)
N2 C12 H12A 108.0
C13 C12 H12A 108.0
C21 C12 H12A 108.0
O3 C13 C14 122.43(15)
O3 C13 C12 120.41(14)
C14 C13 C12 117.16(13)
C15 C14 C19 120.02(14)
C15 C14 C13 119.39(14)
C19 C14 C13 120.56(14)
C16 C15 C14 120.65(15)
C16 C15 H15A 119.7
C14 C15 H15A 119.7
C15 C16 C17 119.27(15)
C15 C16 H16A 120.4
C17 C16 H16A 120.4
C18 C17 C16 120.65(16)
C18 C17 H17A 119.7
C16 C17 H17A 119.7
C17 C18 C19 121.05(15)
C17 C18 H18A 119.5
C19 C18 H18A 119.5
C18 C19 C14 118.34(14)
C18 C19 C20 120.74(13)
C14 C19 C20 120.92(13)
C19 C20 C21 111.75(12)
C19 C20 H20A 109.3
C21 C20 H20A 109.3
C19 C20 H20B 109.3
C21 C20 H20B 109.3
H20A C20 H20B 107.9
C12 C21 C20 109.21(12)
C12 C21 H21A 109.8
C20 C21 H21A 109.8
C12 C21 H21B 109.8
C20 C21 H21B 109.8
H21A C21 H21B 108.3

loop_
_geom_bond_atom_site_label_1
_geom_bond_atom_site_label_2
_geom_bond_distance
O1 C3 1.3277(19)
O1 C2 1.451(2)
O2 C3 1.2181(19)
O3 C13 1.2226(17)
N1 C4 1.2896(19)
N1 N2 1.3543(17)
N2 C12 1.4517(19)
N2 H2 0.8904
C1 C2 1.489(3)
C1 H1A 0.9800
C1 H1B 0.9800
C1 H1C 0.9800
C2 H2A 0.9900
C2 H2B 0.9900
C3 C4 1.479(2)
C4 C5 1.497(2)
C5 C6 1.518(2)
C5 H5A 0.9900
C5 H5B 0.9900
C6 C11 1.376(2)
C6 C7 1.387(2)
C7 C8 1.384(3)
C7 H7A 0.9500
C8 C9 1.369(3)
C8 H8A 0.9500
C9 C10 1.364(3)
C9 H9A 0.9500
C10 C11 1.392(2)
C10 H10A 0.9500
C11 H11A 0.9500
C12 C13 1.514(2)
C12 C21 1.515(2)
C12 H12A 1.0000
C13 C14 1.483(2)
C14 C15 1.400(2)
C14 C19 1.402(2)
C15 C16 1.380(2)
C15 H15A 0.9500
C16 C17 1.385(2)
C16 H16A 0.9500
C17 C18 1.382(2)
C17 H17A 0.9500
C18 C19 1.392(2)
C18 H18A 0.9500
C19 C20 1.505(2)
C20 C21 1.520(2)
C20 H20A 0.9900
C20 H20B 0.9900
C21 H21A 0.9900
C21 H21B 0.9900

loop_
_geom_torsion_atom_site_label_1
_geom_torsion_atom_site_label_2
_geom_torsion_atom_site_label_3
_geom_torsion_atom_site_label_4
_geom_torsion
C4 N1 N2 C12 174.11(14)
C3 O1 C2 C1 168.49(17)
C2 O1 C3 O2 -3.8(2)
C2 O1 C3 C4 177.46(13)
N2 N1 C4 C3 179.46(12)
N2 N1 C4 C5 2.4(2)
O2 C3 C4 N1 162.66(15)
O1 C3 C4 N1 -18.5(2)
O2 C3 C4 C5 -20.0(2)
O1 C3 C4 C5 158.78(14)
N1 C4 C5 C6 -72.0(2)
C3 C4 C5 C6 110.97(16)
C4 C5 C6 C11 -20.8(2)
C4 C5 C6 C7 162.26(16)
C11 C6 C7 C8 -0.9(3)
C5 C6 C7 C8 176.20(17)
C6 C7 C8 C9 1.0(3)
C7 C8 C9 C10 -0.5(3)
C8 C9 C10 C11 -0.1(3)
C7 C6 C11 C10 0.3(3)
C5 C6 C11 C10 -176.72(17)
C9 C10 C11 C6 0.2(3)
N1 N2 C12 C13 -168.51(12)
N1 N2 C12 C21 67.58(17)
N2 C12 C13 O3 21.9(2)
C21 C12 C13 O3 146.15(15)
N2 C12 C13 C14 -158.57(13)
C21 C12 C13 C14 -34.32(18)
O3 C13 C14 C15 2.6(2)
C12 C13 C14 C15 -176.97(14)
O3 C13 C14 C19 -175.76(15)
C12 C13 C14 C19 4.7(2)
C19 C14 C15 C16 0.1(2)
C13 C14 C15 C16 -178.18(15)
C14 C15 C16 C17 -0.7(2)
C15 C16 C17 C18 0.3(3)
C16 C17 C18 C19 0.6(2)
C17 C18 C19 C14 -1.1(2)
C17 C18 C19 C20 178.84(15)
C15 C14 C19 C18 0.8(2)
C13 C14 C19 C18 179.06(14)
C15 C14 C19 C20 -179.23(14)
C13 C14 C19 C20 -0.9(2)
C18 C19 C20 C21 -153.17(14)
C14 C19 C20 C21 26.8(2)
N2 C12 C21 C20 -177.90(13)
C13 C12 C21 C20 59.44(17)
C19 C20 C21 C12 -55.40(17)
